data_7032810
loop_
_publ_author_name
'Walton, Mark J.'
'Lancaster, Simon J.'
'Wright, Joseph A.'
'Elsegood, Mark R. J.'
'Redshaw, Carl'

_publ_section_title
;
 Zinc calixarene complexes for the ring opening polymerization of cyclic
 esters.
;
_journal_issue 48
_journal_name_full 'Dalton transactions (Cambridge, England : 2003)'
_journal_page_first 18001
_journal_page_last 18009
_journal_paper_doi 10.1039/c4dt02226b
_journal_volume 43
_journal_year 2014
_chemical_formula_moiety 'C52 H72 O4 Zn2'
_chemical_formula_sum 'C52 H72 O4 Zn2'
_chemical_formula_weight 891.89
_chemical_name_systematic
;
 ?
;
_space_group_crystal_system triclinic
_space_group_IT_number 2
_space_group_name_Hall '-P 1'
_space_group_name_H-M_alt 'P -1'
_symmetry_space_group_name_Hall '-P 1'
_symmetry_space_group_name_H-M 'P -1'
_atom_sites_solution_hydrogens geom
_audit_creation_method SHELXL-2013
_cell_angle_alpha 90.508(5)
_cell_angle_beta 100.609(6)
_cell_angle_gamma 113.943(7)
_cell_formula_units_Z 3
_cell_length_a 12.4407(9)
_cell_length_b 13.4833(9)
_cell_length_c 24.1096(17)
_cell_measurement_reflns_used 3716
_cell_measurement_temperature 100(2)
_cell_measurement_theta_max 27.5
_cell_measurement_theta_min 2.4
_cell_volume 3617.2(5)
_computing_cell_refinement 'CrystalClear-SM Expert (Rigaku, 2012)'
_computing_data_collection 'CrystalClear-SM Expert (Rigaku, 2012)'
_computing_data_reduction 'CrystalClear-SM Expert (Rigaku, 2012)'
_computing_molecular_graphics 'CAMERON (Watkin et al., 1993)'
_computing_publication_material
;
 SHELXL-2013 (Sheldrick, 2013), WinGX (Farrugia, 2012)
 and enCIFer (Allen et al., 2004)
;
_computing_structure_refinement 'SHELXL-2013 (Sheldrick, 2013)'
_computing_structure_solution 'SIR92 (Altomare et al., 1993)'
_diffrn_ambient_temperature 100(2)
_diffrn_detector_area_resol_mean 28.5714
_diffrn_measured_fraction_theta_full 0.971
_diffrn_measured_fraction_theta_max 0.973
_diffrn_measurement_device
;
AFC12 (Right): Kappa 3 circle
;
_diffrn_measurement_device_type
;
Rigaku Saturn724+ (2x2 bin mode)
;
_diffrn_measurement_method 'profile data from \w-scans'
_diffrn_radiation_monochromator Mirrors
_diffrn_radiation_probe x-ray
_diffrn_radiation_type MoK\a
_diffrn_radiation_wavelength 0.71073
_diffrn_reflns_av_R_equivalents 0.0754
_diffrn_reflns_av_unetI/netI 0.0780
_diffrn_reflns_Laue_measured_fraction_full 0.971
_diffrn_reflns_Laue_measured_fraction_max 0.973
_diffrn_reflns_limit_h_max 16
_diffrn_reflns_limit_h_min -16
_diffrn_reflns_limit_k_max 16
_diffrn_reflns_limit_k_min -17
_diffrn_reflns_limit_l_max 31
_diffrn_reflns_limit_l_min -30
_diffrn_reflns_number 42558
_diffrn_reflns_point_group_measured_fraction_full 0.971
_diffrn_reflns_point_group_measured_fraction_max 0.973
_diffrn_reflns_theta_full 25.242
_diffrn_reflns_theta_max 27.483
_diffrn_reflns_theta_min 2.409
_diffrn_source 'Sealed Tube'
_exptl_absorpt_coefficient_mu 1.036
_exptl_absorpt_correction_T_max 1.000
_exptl_absorpt_correction_T_min 0.757
_exptl_absorpt_correction_type multi-scan
_exptl_absorpt_process_details 'CrystalClear-SM Expert (Rigaku, 2012)'
_exptl_crystal_colour colourless
_exptl_crystal_density_diffrn 1.228
_exptl_crystal_description block
_exptl_crystal_F_000 1428
_exptl_crystal_size_max 0.050
_exptl_crystal_size_mid 0.040
_exptl_crystal_size_min 0.020
_platon_squeeze_details
;
;
_refine_diff_density_max 2.818
_refine_diff_density_min -1.586
_refine_diff_density_rms 0.139
_refine_ls_extinction_method none
_refine_ls_goodness_of_fit_ref 1.041
_refine_ls_hydrogen_treatment constr
_refine_ls_matrix_type full
_refine_ls_number_parameters 808
_refine_ls_number_reflns 16159
_refine_ls_number_restraints 0
_refine_ls_restrained_S_all 1.041
_refine_ls_R_factor_all 0.1096
_refine_ls_R_factor_gt 0.0789
_refine_ls_shift/su_max 0.001
_refine_ls_shift/su_mean 0.000
_refine_ls_structure_factor_coef Fsqd
_refine_ls_weighting_details 'w=1/[\s^2^(Fo^2^)+(0.1201P)^2^+8.6466P] where P=(Fo^2^+2Fc^2^)/3'
_refine_ls_weighting_scheme calc
_refine_ls_wR_factor_gt 0.2098
_refine_ls_wR_factor_ref 0.2282
_reflns_Friedel_coverage 0.000
_reflns_number_gt 11427
_reflns_number_total 16159
_reflns_threshold_expression 'I > 2\s(I)'
_cod_data_source_file c4dt02226b2.cif
_cod_data_source_block 2
_cod_depositor_comments 'Adding full bibliography for 7032809--7032812.cif.'
_cod_database_code 7032810
_shelx_space_group_comment
;
The symmetry employed for this shelxl refinement is uniquely defined
by the following loop, which should always be used as a source of
symmetry information in preference to the above space-group names.
They are only intended as comments.
;
_shelx_estimated_absorpt_t_min 0.950
_shelx_estimated_absorpt_t_max 0.980
_shelxl_version_number 2013-4

loop_
_space_group_symop_operation_xyz
'x, y, z'
'-x, -y, -z'

loop_
_atom_site_label
_atom_site_type_symbol
_atom_site_fract_x
_atom_site_fract_y
_atom_site_fract_z
_atom_site_U_iso_or_equiv
_atom_site_adp_type
_atom_site_occupancy
_atom_site_site_symmetry_order
_atom_site_calc_flag
_atom_site_refinement_flags_posn
_atom_site_refinement_flags_adp
C1 C 0.5242(4) 0.5516(4) 0.24381(18) 0.0223(9) Uani 1 1 d . .
C2 C 0.4118(4) 0.5544(4) 0.23800(18) 0.0228(10) Uani 1 1 d . .
C3 C 0.3898(4) 0.6298(4) 0.20418(19) 0.0254(10) Uani 1 1 d . .
H3 H 0.3126 0.6306 0.1987 0.030 Uiso 1 1 calc R U
C4 C 0.4762(4) 0.7045(4) 0.17792(18) 0.0240(10) Uani 1 1 d . .
C5 C 0.5907(4) 0.7034(4) 0.18930(18) 0.0222(9) Uani 1 1 d . .
H5 H 0.6527 0.7563 0.1740 0.027 Uiso 1 1 calc R U
C6 C 0.6176(4) 0.6288(4) 0.22177(19) 0.0235(10) Uani 1 1 d . .
C7 C 0.7419(4) 0.6311(4) 0.23312(19) 0.0243(10) Uani 1 1 d . .
H7A H 0.7678 0.6340 0.1965 0.029 Uiso 1 1 calc R U
H7B H 0.7370 0.5617 0.2482 0.029 Uiso 1 1 calc R U
C8 C 0.8387(4) 0.7242(4) 0.27392(18) 0.0211(9) Uani 1 1 d . .
C9 C 0.8238(4) 0.7452(4) 0.32897(18) 0.0201(9) Uani 1 1 d . .
C10 C 0.9156(4) 0.8273(4) 0.36691(19) 0.0218(9) Uani 1 1 d . .
C11 C 1.0247(4) 0.8845(4) 0.3512(2) 0.0240(10) Uani 1 1 d . .
H11 H 1.0875 0.9399 0.3773 0.029 Uiso 1 1 calc R U
C12 C 1.0454(4) 0.8633(4) 0.2983(2) 0.0243(10) Uani 1 1 d . .
C13 C 0.9500(4) 0.7840(4) 0.26046(19) 0.0232(9) Uani 1 1 d . .
H13 H 0.9613 0.7702 0.2238 0.028 Uiso 1 1 calc R U
C14 C 0.9033(4) 0.8439(4) 0.42759(19) 0.0238(10) Uani 1 1 d . .
H14A H 0.9755 0.9080 0.4468 0.029 Uiso 1 1 calc R U
H14B H 0.9035 0.7797 0.4472 0.029 Uiso 1 1 calc R U
C15 C 0.7922(4) 0.8606(4) 0.43593(18) 0.0224(9) Uani 1 1 d . .
C16 C 0.6938(4) 0.7768(4) 0.45131(17) 0.0218(9) Uani 1 1 d . .
C17 C 0.5865(4) 0.7876(4) 0.45152(18) 0.0231(10) Uani 1 1 d . .
C18 C 0.5853(4) 0.8897(4) 0.44293(19) 0.0253(10) Uani 1 1 d . .
H18 H 0.5143 0.8992 0.4444 0.030 Uiso 1 1 calc R U
C19 C 0.6842(5) 0.9773(4) 0.4324(2) 0.0272(10) Uani 1 1 d . .
C20 C 0.7861(4) 0.9597(4) 0.42831(19) 0.0253(10) Uani 1 1 d . .
H20 H 0.8539 1.0185 0.4199 0.030 Uiso 1 1 calc R U
C21 C 0.4762(4) 0.6916(4) 0.46267(18) 0.0241(10) Uani 1 1 d . .
H21A H 0.5029 0.6366 0.4795 0.029 Uiso 1 1 calc R U
H21B H 0.4441 0.7179 0.4915 0.029 Uiso 1 1 calc R U
C22 C 0.3733(4) 0.6347(4) 0.41204(18) 0.0221(9) Uani 1 1 d . .
C23 C 0.3930(4) 0.5916(4) 0.36371(18) 0.0186(8) Uani 1 1 d . .
C24 C 0.2975(4) 0.5340(4) 0.31877(18) 0.0208(9) Uani 1 1 d . .
C25 C 0.1819(4) 0.5188(4) 0.32335(18) 0.0216(9) Uani 1 1 d . .
H25 H 0.1172 0.4816 0.2924 0.026 Uiso 1 1 calc R U
C26 C 0.1574(4) 0.5560(4) 0.37154(19) 0.0204(9) Uani 1 1 d . .
C27 C 0.2554(4) 0.6149(4) 0.41501(18) 0.0219(9) Uani 1 1 d . .
H27 H 0.2414 0.6428 0.4480 0.026 Uiso 1 1 calc R U
C28 C 0.3172(4) 0.4799(4) 0.2680(2) 0.0261(10) Uani 1 1 d . .
H28A H 0.3399 0.4203 0.2810 0.031 Uiso 1 1 calc R U
H28B H 0.2400 0.4465 0.2402 0.031 Uiso 1 1 calc R U
C29 C 0.4465(4) 0.7802(5) 0.1377(2) 0.0287(11) Uani 1 1 d . .
C30 C 0.5547(5) 0.8882(5) 0.1388(3) 0.0403(13) Uani 1 1 d . .
H30A H 0.5310 0.9353 0.1133 0.061 Uiso 1 1 calc R U
H30B H 0.6186 0.8745 0.1264 0.061 Uiso 1 1 calc R U
H30C H 0.5842 0.9242 0.1775 0.061 Uiso 1 1 calc R U
C31 C 0.4064(5) 0.7216(6) 0.0774(2) 0.0389(14) Uani 1 1 d . .
H31A H 0.3922 0.7703 0.0499 0.058 Uiso 1 1 calc R U
H31B H 0.3321 0.6557 0.0751 0.058 Uiso 1 1 calc R U
H31C H 0.4694 0.7015 0.0688 0.058 Uiso 1 1 calc R U
C32 C 0.3443(5) 0.8060(5) 0.1510(2) 0.0323(11) Uani 1 1 d . .
H32A H 0.3324 0.8592 0.1260 0.048 Uiso 1 1 calc R U
H32B H 0.3649 0.8364 0.1906 0.048 Uiso 1 1 calc R U
H32C H 0.2701 0.7391 0.1450 0.048 Uiso 1 1 calc R U
C33 C 1.1718(4) 0.9179(4) 0.2846(2) 0.0300(11) Uani 1 1 d . .
C34 C 1.2381(6) 1.0350(5) 0.3112(3) 0.0505(18) Uani 1 1 d . .
H34A H 1.1903 1.0761 0.2981 0.076 Uiso 1 1 calc R U
H34B H 1.3161 1.0686 0.3000 0.076 Uiso 1 1 calc R U
H34C H 1.2506 1.0358 0.3525 0.076 Uiso 1 1 calc R U
C35 C 1.1655(5) 0.9198(5) 0.2206(3) 0.0406(14) Uani 1 1 d . .
H35A H 1.1311 0.8450 0.2028 0.061 Uiso 1 1 calc R U
H35B H 1.2465 0.9591 0.2133 0.061 Uiso 1 1 calc R U
H35C H 1.1148 0.9567 0.2046 0.061 Uiso 1 1 calc R U
C36 C 1.2427(6) 0.8519(6) 0.3077(3) 0.0520(17) Uani 1 1 d . .
H36A H 1.2019 0.7774 0.2892 0.078 Uiso 1 1 calc R U
H36B H 1.2475 0.8499 0.3487 0.078 Uiso 1 1 calc R U
H36C H 1.3239 0.8861 0.3001 0.078 Uiso 1 1 calc R U
C37 C 0.6855(5) 1.0921(4) 0.4267(2) 0.0327(12) Uani 1 1 d . .
C38 C 0.5598(5) 1.0894(5) 0.4178(3) 0.0406(13) Uani 1 1 d . .
H38A H 0.5078 1.0371 0.3853 0.061 Uiso 1 1 calc R U
H38B H 0.5639 1.1621 0.4103 0.061 Uiso 1 1 calc R U
H38C H 0.5269 1.0672 0.4518 0.061 Uiso 1 1 calc R U
C39 C 0.7423(6) 1.1458(5) 0.3763(3) 0.0460(15) Uani 1 1 d . .
H39A H 0.8254 1.1533 0.3824 0.069 Uiso 1 1 calc R U
H39B H 0.7413 1.2180 0.3739 0.069 Uiso 1 1 calc R U
H39C H 0.6959 1.1000 0.3410 0.069 Uiso 1 1 calc R U
C40 C 0.7618(7) 1.1660(5) 0.4812(3) 0.0494(17) Uani 1 1 d . .
H40A H 0.8433 1.1693 0.4874 0.074 Uiso 1 1 calc R U
H40B H 0.7255 1.1364 0.5135 0.074 Uiso 1 1 calc R U
H40C H 0.7653 1.2395 0.4773 0.074 Uiso 1 1 calc R U
C41 C 0.0283(4) 0.5275(4) 0.37889(19) 0.0232(9) Uani 1 1 d . .
C42 C 0.0169(6) 0.6249(6) 0.4039(4) 0.060(2) Uani 1 1 d . .
H42A H 0.0648 0.6459 0.4426 0.090 Uiso 1 1 calc R U
H42B H -0.0676 0.6063 0.4046 0.090 Uiso 1 1 calc R U
H42C H 0.0460 0.6859 0.3808 0.090 Uiso 1 1 calc R U
C43 C -0.0628(6) 0.4860(9) 0.3239(3) 0.075(3) Uani 1 1 d . .
H43A H -0.0654 0.4168 0.3094 0.113 Uiso 1 1 calc R U
H43B H -0.0400 0.5395 0.2961 0.113 Uiso 1 1 calc R U
H43C H -0.1423 0.4748 0.3304 0.113 Uiso 1 1 calc R U
C44 C -0.0033(6) 0.4383(7) 0.4191(4) 0.063(2) Uani 1 1 d . .
H44A H -0.0095 0.3706 0.4006 0.094 Uiso 1 1 calc R U
H44B H -0.0803 0.4265 0.4289 0.094 Uiso 1 1 calc R U
H44C H 0.0596 0.4604 0.4536 0.094 Uiso 1 1 calc R U
C45 C 0.7618(7) 0.6772(6) 0.5188(2) 0.0492(16) Uani 1 1 d . .
H45A H 0.8427 0.7379 0.5247 0.059 Uiso 1 1 calc R U
H45B H 0.7730 0.6086 0.5210 0.059 Uiso 1 1 calc R U
C46 C 0.7045(8) 0.6879(10) 0.5668(3) 0.081(3) Uani 1 1 d . .
H46A H 0.6377 0.6173 0.5694 0.098 Uiso 1 1 calc R U
H46B H 0.6709 0.7427 0.5594 0.098 Uiso 1 1 calc R U
C47 C 0.7953(11) 0.7221(8) 0.6225(3) 0.082(3) Uani 1 1 d . .
H47A H 0.7568 0.7315 0.6529 0.124 Uiso 1 1 calc R U
H47B H 0.8625 0.7912 0.6197 0.124 Uiso 1 1 calc R U
H47C H 0.8253 0.6659 0.6309 0.124 Uiso 1 1 calc R U
C48 C 0.5173(6) 0.3738(5) 0.2392(2) 0.0374(13) Uani 1 1 d . .
H48A H 0.5663 0.3910 0.2097 0.045 Uiso 1 1 calc R U
H48B H 0.4315 0.3441 0.2200 0.045 Uiso 1 1 calc R U
C49 C 0.5404(6) 0.2907(5) 0.2741(3) 0.0416(14) Uani 1 1 d . .
H49A H 0.4884 0.2716 0.3024 0.050 Uiso 1 1 calc R U
H49B H 0.6251 0.3226 0.2949 0.050 Uiso 1 1 calc R U
C50 C 0.5165(6) 0.1878(5) 0.2383(3) 0.0446(14) Uani 1 1 d . .
H50A H 0.5285 0.1344 0.2630 0.067 Uiso 1 1 calc R U
H50B H 0.5721 0.2054 0.2122 0.067 Uiso 1 1 calc R U
H50C H 0.4336 0.1574 0.2166 0.067 Uiso 1 1 calc R U
C51 C 0.5704(5) 0.8691(4) 0.2978(2) 0.0284(10) Uani 1 1 d . .
H51A H 0.5425 0.9016 0.3254 0.043 Uiso 1 1 calc R U
H51B H 0.5101 0.8452 0.2623 0.043 Uiso 1 1 calc R U
H51C H 0.6464 0.9233 0.2906 0.043 Uiso 1 1 calc R U
C52 C 0.6537(5) 0.4289(5) 0.4134(2) 0.0315(11) Uani 1 1 d . .
H52A H 0.7024 0.4069 0.3927 0.047 Uiso 1 1 calc R U
H52B H 0.5750 0.3681 0.4107 0.047 Uiso 1 1 calc R U
H52C H 0.6945 0.4494 0.4533 0.047 Uiso 1 1 calc R U
C53 C -0.0039(4) -0.1762(4) 0.04012(19) 0.0214(9) Uani 1 1 d . .
C54 C 0.0759(4) -0.2193(4) 0.02845(18) 0.0188(8) Uani 1 1 d . .
C55 C 0.0691(4) -0.3165(4) 0.05035(17) 0.0176(8) Uani 1 1 d . .
H55 H 0.1221 -0.3465 0.0420 0.021 Uiso 1 1 calc R U
C56 C -0.0128(4) -0.3713(3) 0.08406(18) 0.0190(9) Uani 1 1 d . .
C57 C -0.0903(4) -0.3254(4) 0.09441(18) 0.0192(9) Uani 1 1 d . .
H57 H -0.1460 -0.3608 0.1177 0.023 Uiso 1 1 calc R U
C58 C -0.0901(4) -0.2306(4) 0.07249(17) 0.0184(8) Uani 1 1 d . .
C59 C -0.0212(4) -0.4772(4) 0.10941(19) 0.0227(9) Uani 1 1 d . .
C60 C -0.1490(5) -0.5665(4) 0.0883(3) 0.0326(11) Uani 1 1 d . .
H60A H -0.1535 -0.6357 0.1025 0.049 Uiso 1 1 calc R U
H60B H -0.1679 -0.5747 0.0468 0.049 Uiso 1 1 calc R U
H60C H -0.2070 -0.5459 0.1023 0.049 Uiso 1 1 calc R U
C61 C 0.0672(4) -0.5183(4) 0.0922(2) 0.0243(9) Uani 1 1 d . .
H61A H 0.0611 -0.5841 0.1109 0.037 Uiso 1 1 calc R U
H61B H 0.1493 -0.4618 0.1037 0.037 Uiso 1 1 calc R U
H61C H 0.0479 -0.5354 0.0510 0.037 Uiso 1 1 calc R U
C62 C 0.0046(5) -0.4589(5) 0.1744(2) 0.0314(11) Uani 1 1 d . .
H62A H -0.0047 -0.5276 0.1906 0.047 Uiso 1 1 calc R U
H62B H -0.0519 -0.4333 0.1860 0.047 Uiso 1 1 calc R U
H62C H 0.0870 -0.4042 0.1881 0.047 Uiso 1 1 calc R U
C63 C 0.1905(4) 0.1977(4) -0.0787(2) 0.0272(10) Uani 1 1 d . .
H63A H 0.2546 0.2296 -0.0443 0.033 Uiso 1 1 calc R U
H63B H 0.2242 0.2338 -0.1110 0.033 Uiso 1 1 calc R U
C64 C 0.1668(4) 0.0783(4) -0.0876(2) 0.0250(10) Uani 1 1 d . .
C65 C 0.1290(4) 0.0258(4) -0.1425(2) 0.0230(9) Uani 1 1 d . .
H65 H 0.1153 0.0653 -0.1734 0.028 Uiso 1 1 calc R U
C66 C 0.1103(4) -0.0832(4) -0.1537(2) 0.0226(9) Uani 1 1 d . .
C67 C 0.0863(5) -0.1359(4) -0.2135(2) 0.0291(10) Uani 1 1 d . .
C68 C 0.0884(6) -0.0564(5) -0.2584(2) 0.0360(12) Uani 1 1 d . .
H68A H 0.0721 -0.0937 -0.2961 0.054 Uiso 1 1 calc R U
H68B H 0.1675 0.0052 -0.2515 0.054 Uiso 1 1 calc R U
H68C H 0.0267 -0.0295 -0.2565 0.054 Uiso 1 1 calc R U
C69 C 0.1837(6) -0.1750(5) -0.2183(2) 0.0375(13) Uani 1 1 d . .
H69A H 0.1843 -0.2270 -0.1902 0.056 Uiso 1 1 calc R U
H69B H 0.2622 -0.1125 -0.2112 0.056 Uiso 1 1 calc R U
H69C H 0.1673 -0.2106 -0.2564 0.056 Uiso 1 1 calc R U
C70 C -0.0357(5) -0.2345(5) -0.2268(3) 0.0376(13) Uani 1 1 d . .
H70A H -0.0360 -0.2883 -0.1997 0.056 Uiso 1 1 calc R U
H70B H -0.0496 -0.2674 -0.2653 0.056 Uiso 1 1 calc R U
H70C H -0.0994 -0.2109 -0.2239 0.056 Uiso 1 1 calc R U
C71 C 0.1774(5) -0.1582(4) -0.0023(2) 0.0289(11) Uani 1 1 d . .
H71A H 0.2463 -0.1082 0.0267 0.035 Uiso 1 1 calc R U
H71B H 0.2024 -0.2127 -0.0169 0.035 Uiso 1 1 calc R U
C72 C 0.1606(4) -0.0918(4) -0.0511(2) 0.0257(10) Uani 1 1 d . .
C73 C 0.1231(4) -0.1401(4) -0.1069(2) 0.0257(10) Uani 1 1 d . .
H73 H 0.1056 -0.2153 -0.1131 0.031 Uiso 1 1 calc R U
C74 C 0.1886(4) 0.0180(4) -0.0444(2) 0.0256(10) Uani 1 1 d . .
C75 C 0.3630(5) 0.1410(5) 0.0244(2) 0.0398(14) Uani 1 1 d . .
H75A H 0.3731 0.2113 0.0425 0.048 Uiso 1 1 calc R U
H75B H 0.3911 0.1558 -0.0117 0.048 Uiso 1 1 calc R U
C76 C 0.4401(6) 0.1011(7) 0.0610(3) 0.0531(17) Uani 1 1 d . .
H76A H 0.4396 0.0367 0.0407 0.064 Uiso 1 1 calc R U
H76B H 0.4062 0.0769 0.0950 0.064 Uiso 1 1 calc R U
C77 C 0.5679(6) 0.1833(6) 0.0795(3) 0.0517(17) Uani 1 1 d . .
H77A H 0.6146 0.1498 0.1031 0.078 Uiso 1 1 calc R U
H77B H 0.5700 0.2458 0.1015 0.078 Uiso 1 1 calc R U
H77C H 0.6026 0.2078 0.0461 0.078 Uiso 1 1 calc R U
C78 C 0.1844(6) 0.1627(5) 0.1232(3) 0.0412(13) Uani 1 1 d . .
H78A H 0.1804 0.2336 0.1201 0.062 Uiso 1 1 calc R U
H78B H 0.2683 0.1727 0.1291 0.062 Uiso 1 1 calc R U
H78C H 0.1501 0.1292 0.1554 0.062 Uiso 1 1 calc R U
O1 O 0.5067(3) 0.6086(3) 0.36015(12) 0.0202(6) Uani 1 1 d . .
O2 O 0.7170(3) 0.6855(3) 0.34340(12) 0.0198(6) Uani 1 1 d . .
O3 O 0.5472(3) 0.4722(3) 0.27494(14) 0.0264(7) Uani 1 1 d . .
O4 O 0.6983(3) 0.6769(3) 0.46243(13) 0.0253(7) Uani 1 1 d . .
O5 O -0.0004(3) -0.0830(3) 0.01926(16) 0.0299(8) Uani 1 1 d . .
O6 O 0.2375(3) 0.0704(3) 0.01170(14) 0.0289(8) Uani 1 1 d . .
Zn1 Zn 0.59456(5) 0.74466(4) 0.32759(2) 0.02096(14) Uani 1 1 d . .
Zn2 Zn 0.63247(5) 0.55349(5) 0.38065(2) 0.02524(15) Uani 1 1 d . .
Zn3 Zn 0.09362(6) 0.06870(5) 0.05407(3) 0.03152(17) Uani 1 1 d . .

loop_
_atom_site_aniso_label
_atom_site_aniso_U_11
_atom_site_aniso_U_22
_atom_site_aniso_U_33
_atom_site_aniso_U_23
_atom_site_aniso_U_13
_atom_site_aniso_U_12
C1 0.019(2) 0.030(2) 0.0169(19) -0.0031(17) 0.0071(17) 0.0086(19)
C2 0.015(2) 0.032(3) 0.0170(19) -0.0060(17) 0.0055(16) 0.0046(18)
C3 0.015(2) 0.038(3) 0.021(2) -0.0048(19) 0.0050(17) 0.0076(19)
C4 0.018(2) 0.035(3) 0.0155(19) -0.0020(17) 0.0027(16) 0.0075(19)
C5 0.014(2) 0.032(2) 0.019(2) -0.0010(17) 0.0066(16) 0.0063(18)
C6 0.019(2) 0.030(2) 0.021(2) -0.0039(17) 0.0089(17) 0.0077(19)
C7 0.018(2) 0.035(3) 0.022(2) -0.0026(18) 0.0080(17) 0.0120(19)
C8 0.019(2) 0.027(2) 0.020(2) 0.0014(17) 0.0048(17) 0.0129(19)
C9 0.013(2) 0.030(2) 0.021(2) 0.0030(17) 0.0069(16) 0.0121(18)
C10 0.019(2) 0.030(2) 0.023(2) 0.0016(17) 0.0071(17) 0.0152(19)
C11 0.016(2) 0.030(3) 0.026(2) -0.0045(18) 0.0028(17) 0.0108(19)
C12 0.020(2) 0.024(2) 0.034(2) 0.0042(19) 0.0140(19) 0.0120(19)
C13 0.024(2) 0.027(2) 0.022(2) 0.0014(17) 0.0105(18) 0.0125(19)
C14 0.018(2) 0.034(3) 0.021(2) -0.0020(18) 0.0035(17) 0.0120(19)
C15 0.015(2) 0.039(3) 0.0146(19) -0.0060(17) 0.0005(16) 0.0134(19)
C16 0.022(2) 0.032(3) 0.0133(18) -0.0020(16) 0.0029(16) 0.0132(19)
C17 0.018(2) 0.035(3) 0.0146(19) -0.0076(17) 0.0026(16) 0.0091(19)
C18 0.018(2) 0.036(3) 0.022(2) -0.0081(19) 0.0036(17) 0.012(2)
C19 0.025(2) 0.032(3) 0.024(2) -0.0084(19) 0.0053(19) 0.011(2)
C20 0.018(2) 0.032(3) 0.021(2) -0.0082(18) 0.0033(17) 0.0057(19)
C21 0.023(2) 0.037(3) 0.0152(19) -0.0004(17) 0.0084(17) 0.013(2)
C22 0.018(2) 0.028(2) 0.020(2) 0.0016(17) 0.0087(17) 0.0077(18)
C23 0.016(2) 0.023(2) 0.0190(19) 0.0028(16) 0.0082(16) 0.0086(17)
C24 0.019(2) 0.023(2) 0.0187(19) 0.0007(16) 0.0087(17) 0.0049(17)
C25 0.017(2) 0.027(2) 0.0183(19) 0.0003(17) 0.0043(16) 0.0055(18)
C26 0.018(2) 0.021(2) 0.024(2) 0.0049(17) 0.0089(17) 0.0065(17)
C27 0.021(2) 0.032(3) 0.0184(19) -0.0008(17) 0.0074(17) 0.0150(19)
C28 0.020(2) 0.032(3) 0.023(2) -0.0054(18) 0.0088(18) 0.0051(19)
C29 0.020(2) 0.045(3) 0.022(2) 0.006(2) 0.0059(18) 0.014(2)
C30 0.026(3) 0.043(3) 0.053(3) 0.021(3) 0.012(2) 0.014(2)
C31 0.032(3) 0.071(4) 0.022(2) 0.005(2) 0.006(2) 0.029(3)
C32 0.027(3) 0.048(3) 0.028(2) 0.010(2) 0.011(2) 0.020(2)
C33 0.019(2) 0.035(3) 0.036(3) -0.002(2) 0.014(2) 0.007(2)
C34 0.031(3) 0.039(3) 0.070(4) -0.011(3) 0.031(3) -0.005(3)
C35 0.029(3) 0.050(4) 0.041(3) 0.007(3) 0.021(2) 0.009(3)
C36 0.025(3) 0.061(4) 0.081(5) 0.030(4) 0.027(3) 0.023(3)
C37 0.034(3) 0.030(3) 0.035(3) -0.007(2) 0.010(2) 0.012(2)
C38 0.033(3) 0.043(3) 0.048(3) -0.001(3) 0.007(3) 0.019(3)
C39 0.053(4) 0.042(4) 0.053(4) 0.011(3) 0.025(3) 0.023(3)
C40 0.065(5) 0.042(4) 0.040(3) -0.014(3) -0.004(3) 0.027(3)
C41 0.016(2) 0.029(2) 0.024(2) -0.0009(18) 0.0054(17) 0.0087(18)
C42 0.029(3) 0.043(4) 0.108(6) -0.019(4) 0.017(4) 0.015(3)
C43 0.026(3) 0.161(9) 0.031(3) -0.014(4) 0.002(3) 0.034(4)
C44 0.036(4) 0.067(5) 0.113(6) 0.056(5) 0.047(4) 0.034(3)
C45 0.056(4) 0.062(4) 0.025(3) 0.004(3) -0.006(3) 0.027(3)
C46 0.049(5) 0.130(9) 0.044(4) 0.028(5) 0.007(3) 0.017(5)
C47 0.136(9) 0.079(6) 0.041(4) 0.002(4) -0.001(5) 0.061(6)
C48 0.044(3) 0.030(3) 0.035(3) -0.005(2) 0.016(2) 0.010(2)
C49 0.047(4) 0.038(3) 0.042(3) -0.002(2) 0.012(3) 0.018(3)
C50 0.049(4) 0.038(3) 0.052(4) 0.002(3) 0.014(3) 0.021(3)
C51 0.031(3) 0.031(3) 0.027(2) 0.0002(19) 0.004(2) 0.018(2)
C52 0.038(3) 0.038(3) 0.028(2) 0.009(2) 0.016(2) 0.021(2)
C53 0.021(2) 0.023(2) 0.026(2) 0.0091(17) 0.0098(18) 0.0126(18)
C54 0.018(2) 0.023(2) 0.0187(19) 0.0065(16) 0.0069(16) 0.0111(18)
C55 0.019(2) 0.019(2) 0.0157(18) 0.0009(15) 0.0044(16) 0.0079(17)
C56 0.022(2) 0.016(2) 0.0189(19) 0.0019(15) 0.0041(16) 0.0081(17)
C57 0.020(2) 0.018(2) 0.0183(19) 0.0003(15) 0.0093(16) 0.0047(17)
C58 0.017(2) 0.023(2) 0.0168(18) 0.0020(16) 0.0045(16) 0.0102(17)
C59 0.028(2) 0.019(2) 0.025(2) 0.0044(17) 0.0119(19) 0.0106(19)
C60 0.027(3) 0.022(2) 0.054(3) 0.007(2) 0.016(2) 0.010(2)
C61 0.026(2) 0.025(2) 0.027(2) 0.0038(18) 0.0081(19) 0.015(2)
C62 0.048(3) 0.035(3) 0.022(2) 0.0121(19) 0.016(2) 0.024(3)
C63 0.020(2) 0.027(3) 0.038(3) 0.009(2) 0.016(2) 0.0097(19)
C64 0.021(2) 0.025(2) 0.034(2) 0.0065(19) 0.0151(19) 0.0097(19)
C65 0.017(2) 0.024(2) 0.029(2) 0.0062(18) 0.0080(18) 0.0084(18)
C66 0.016(2) 0.026(2) 0.029(2) 0.0041(18) 0.0058(17) 0.0108(18)
C67 0.029(3) 0.028(3) 0.031(2) 0.0051(19) 0.007(2) 0.012(2)
C68 0.043(3) 0.038(3) 0.028(2) 0.004(2) 0.006(2) 0.019(3)
C69 0.040(3) 0.043(3) 0.033(3) -0.003(2) 0.007(2) 0.022(3)
C70 0.034(3) 0.034(3) 0.040(3) -0.002(2) 0.008(2) 0.009(2)
C71 0.027(3) 0.031(3) 0.042(3) 0.020(2) 0.020(2) 0.019(2)
C72 0.019(2) 0.031(3) 0.035(2) 0.014(2) 0.0159(19) 0.014(2)
C73 0.021(2) 0.027(2) 0.034(2) 0.0064(19) 0.0124(19) 0.0117(19)
C74 0.023(2) 0.033(3) 0.032(2) 0.013(2) 0.019(2) 0.017(2)
C75 0.024(3) 0.055(4) 0.030(3) 0.002(2) 0.011(2) 0.004(2)
C76 0.036(4) 0.073(5) 0.049(4) 0.027(3) 0.009(3) 0.021(3)
C77 0.026(3) 0.072(5) 0.041(3) 0.017(3) 0.001(2) 0.006(3)
C78 0.034(3) 0.050(4) 0.045(3) 0.005(3) 0.013(3) 0.020(3)
O1 0.0162(15) 0.0276(17) 0.0175(14) -0.0006(12) 0.0082(12) 0.0077(13)
O2 0.0148(15) 0.0257(17) 0.0180(14) 0.0008(12) 0.0075(12) 0.0058(13)
O3 0.0295(19) 0.0237(17) 0.0276(16) -0.0017(13) 0.0123(14) 0.0099(14)
O4 0.0241(17) 0.037(2) 0.0173(15) 0.0024(13) 0.0044(13) 0.0153(15)
O5 0.0284(19) 0.0297(19) 0.041(2) 0.0182(15) 0.0208(16) 0.0151(15)
O6 0.0247(18) 0.037(2) 0.0253(16) 0.0026(14) 0.0098(14) 0.0110(15)
Zn1 0.0155(3) 0.0274(3) 0.0205(2) 0.0002(2) 0.00565(19) 0.0087(2)
Zn2 0.0230(3) 0.0305(3) 0.0279(3) 0.0069(2) 0.0117(2) 0.0140(2)
Zn3 0.0317(3) 0.0361(4) 0.0406(3) 0.0179(3) 0.0219(3) 0.0214(3)

loop_
_atom_type_symbol
_atom_type_description
_atom_type_scat_dispersion_real
_atom_type_scat_dispersion_imag
_atom_type_scat_source
C C 0.0033 0.0016 'International Tables Vol C Tables 4.2.6.8 and 6.1.1.4'
H H 0.0000 0.0000 'International Tables Vol C Tables 4.2.6.8 and 6.1.1.4'
O O 0.0106 0.0060 'International Tables Vol C Tables 4.2.6.8 and 6.1.1.4'
Zn Zn 0.2839 1.4301 'International Tables Vol C Tables 4.2.6.8 and 6.1.1.4'

loop_
_geom_angle_atom_site_label_1
_geom_angle_atom_site_label_2
_geom_angle_atom_site_label_3
_geom_angle
_geom_angle_site_symmetry_1
_geom_angle_site_symmetry_3
C2 C1 C6 122.2(5) . .
C2 C1 O3 119.2(4) . .
C6 C1 O3 118.5(4) . .
C3 C2 C1 117.7(4) . .
C3 C2 C28 120.6(4) . .
C1 C2 C28 121.7(5) . .
C2 C3 C4 123.0(4) . .
C2 C3 H3 118.5 . .
C4 C3 H3 118.5 . .
C3 C4 C5 116.4(5) . .
C3 C4 C29 121.6(4) . .
C5 C4 C29 121.9(4) . .
C6 C5 C4 123.2(4) . .
C6 C5 H5 118.4 . .
C4 C5 H5 118.4 . .
C5 C6 C1 117.1(4) . .
C5 C6 C7 121.4(4) . .
C1 C6 C7 121.5(5) . .
C6 C7 C8 116.5(4) . .
C6 C7 H7A 108.2 . .
C8 C7 H7A 108.2 . .
C6 C7 H7B 108.2 . .
C8 C7 H7B 108.2 . .
H7A C7 H7B 107.3 . .
C13 C8 C9 117.7(4) . .
C13 C8 C7 120.7(4) . .
C9 C8 C7 121.3(4) . .
O2 C9 C10 120.7(4) . .
O2 C9 C8 118.5(4) . .
C10 C9 C8 120.7(4) . .
C11 C10 C9 119.1(4) . .
C11 C10 C14 119.8(4) . .
C9 C10 C14 120.6(4) . .
C10 C11 C12 122.2(4) . .
C10 C11 H11 118.9 . .
C12 C11 H11 118.9 . .
C13 C12 C11 117.2(4) . .
C13 C12 C33 121.5(4) . .
C11 C12 C33 121.1(4) . .
C8 C13 C12 123.0(4) . .
C8 C13 H13 118.5 . .
C12 C13 H13 118.5 . .
C10 C14 C15 117.3(4) . .
C10 C14 H14A 108.0 . .
C15 C14 H14A 108.0 . .
C10 C14 H14B 108.0 . .
C15 C14 H14B 108.0 . .
H14A C14 H14B 107.2 . .
C20 C15 C16 117.7(4) . .
C20 C15 C14 120.6(4) . .
C16 C15 C14 121.7(4) . .
O4 C16 C15 119.8(4) . .
O4 C16 C17 118.6(4) . .
C15 C16 C17 121.4(5) . .
C18 C17 C16 117.8(4) . .
C18 C17 C21 121.5(4) . .
C16 C17 C21 120.7(5) . .
C19 C18 C17 122.2(4) . .
C19 C18 H18 118.9 . .
C17 C18 H18 118.9 . .
C18 C19 C20 117.6(5) . .
C18 C19 C37 122.1(4) . .
C20 C19 C37 120.3(5) . .
C15 C20 C19 122.7(5) . .
C15 C20 H20 118.6 . .
C19 C20 H20 118.6 . .
C22 C21 C17 117.2(4) . .
C22 C21 H21A 108.0 . .
C17 C21 H21A 108.0 . .
C22 C21 H21B 108.0 . .
C17 C21 H21B 108.0 . .
H21A C21 H21B 107.2 . .
C27 C22 C23 118.3(4) . .
C27 C22 C21 120.6(4) . .
C23 C22 C21 120.8(4) . .
O1 C23 C24 119.9(4) . .
O1 C23 C22 119.4(4) . .
C24 C23 C22 120.7(4) . .
C25 C24 C23 118.6(4) . .
C25 C24 C28 120.3(4) . .
C23 C24 C28 120.8(4) . .
C26 C25 C24 122.7(4) . .
C26 C25 H25 118.7 . .
C24 C25 H25 118.7 . .
C25 C26 C27 116.9(4) . .
C25 C26 C41 122.1(4) . .
C27 C26 C41 120.8(4) . .
C26 C27 C22 122.7(4) . .
C26 C27 H27 118.7 . .
C22 C27 H27 118.7 . .
C2 C28 C24 115.5(4) . .
C2 C28 H28A 108.4 . .
C24 C28 H28A 108.4 . .
C2 C28 H28B 108.4 . .
C24 C28 H28B 108.4 . .
H28A C28 H28B 107.5 . .
C4 C29 C30 112.2(4) . .
C4 C29 C32 112.4(4) . .
C30 C29 C32 107.7(5) . .
C4 C29 C31 107.2(4) . .
C30 C29 C31 108.7(5) . .
C32 C29 C31 108.5(4) . .
C29 C30 H30A 109.5 . .
C29 C30 H30B 109.5 . .
H30A C30 H30B 109.5 . .
C29 C30 H30C 109.5 . .
H30A C30 H30C 109.5 . .
H30B C30 H30C 109.5 . .
C29 C31 H31A 109.5 . .
C29 C31 H31B 109.5 . .
H31A C31 H31B 109.5 . .
C29 C31 H31C 109.5 . .
H31A C31 H31C 109.5 . .
H31B C31 H31C 109.5 . .
C29 C32 H32A 109.5 . .
C29 C32 H32B 109.5 . .
H32A C32 H32B 109.5 . .
C29 C32 H32C 109.5 . .
H32A C32 H32C 109.5 . .
H32B C32 H32C 109.5 . .
C34 C33 C36 109.6(6) . .
C34 C33 C35 107.7(5) . .
C36 C33 C35 108.5(5) . .
C34 C33 C12 111.5(4) . .
C36 C33 C12 108.1(5) . .
C35 C33 C12 111.5(4) . .
C33 C34 H34A 109.5 . .
C33 C34 H34B 109.5 . .
H34A C34 H34B 109.5 . .
C33 C34 H34C 109.5 . .
H34A C34 H34C 109.5 . .
H34B C34 H34C 109.5 . .
C33 C35 H35A 109.5 . .
C33 C35 H35B 109.5 . .
H35A C35 H35B 109.5 . .
C33 C35 H35C 109.5 . .
H35A C35 H35C 109.5 . .
H35B C35 H35C 109.5 . .
C33 C36 H36A 109.5 . .
C33 C36 H36B 109.5 . .
H36A C36 H36B 109.5 . .
C33 C36 H36C 109.5 . .
H36A C36 H36C 109.5 . .
H36B C36 H36C 109.5 . .
C38 C37 C40 108.4(5) . .
C38 C37 C19 112.3(5) . .
C40 C37 C19 109.0(5) . .
C38 C37 C39 107.7(5) . .
C40 C37 C39 107.6(5) . .
C19 C37 C39 111.6(4) . .
C37 C38 H38A 109.5 . .
C37 C38 H38B 109.5 . .
H38A C38 H38B 109.5 . .
C37 C38 H38C 109.5 . .
H38A C38 H38C 109.5 . .
H38B C38 H38C 109.5 . .
C37 C39 H39A 109.5 . .
C37 C39 H39B 109.5 . .
H39A C39 H39B 109.5 . .
C37 C39 H39C 109.5 . .
H39A C39 H39C 109.5 . .
H39B C39 H39C 109.5 . .
C37 C40 H40A 109.5 . .
C37 C40 H40B 109.5 . .
H40A C40 H40B 109.5 . .
C37 C40 H40C 109.5 . .
H40A C40 H40C 109.5 . .
H40B C40 H40C 109.5 . .
C43 C41 C42 107.7(6) . .
C43 C41 C44 108.1(6) . .
C42 C41 C44 108.6(6) . .
C43 C41 C26 112.9(4) . .
C42 C41 C26 111.4(4) . .
C44 C41 C26 108.0(4) . .
C41 C42 H42A 109.5 . .
C41 C42 H42B 109.5 . .
H42A C42 H42B 109.5 . .
C41 C42 H42C 109.5 . .
H42A C42 H42C 109.5 . .
H42B C42 H42C 109.5 . .
C41 C43 H43A 109.5 . .
C41 C43 H43B 109.5 . .
H43A C43 H43B 109.5 . .
C41 C43 H43C 109.5 . .
H43A C43 H43C 109.5 . .
H43B C43 H43C 109.5 . .
C41 C44 H44A 109.5 . .
C41 C44 H44B 109.5 . .
H44A C44 H44B 109.5 . .
C41 C44 H44C 109.5 . .
H44A C44 H44C 109.5 . .
H44B C44 H44C 109.5 . .
O4 C45 C46 116.8(6) . .
O4 C45 H45A 108.1 . .
C46 C45 H45A 108.1 . .
O4 C45 H45B 108.1 . .
C46 C45 H45B 108.1 . .
H45A C45 H45B 107.3 . .
C45 C46 C47 110.9(8) . .
C45 C46 H46A 109.5 . .
C47 C46 H46A 109.5 . .
C45 C46 H46B 109.5 . .
C47 C46 H46B 109.5 . .
H46A C46 H46B 108.0 . .
C46 C47 H47A 109.5 . .
C46 C47 H47B 109.5 . .
H47A C47 H47B 109.5 . .
C46 C47 H47C 109.5 . .
H47A C47 H47C 109.5 . .
H47B C47 H47C 109.5 . .
O3 C48 C49 110.1(5) . .
O3 C48 H48A 109.6 . .
C49 C48 H48A 109.6 . .
O3 C48 H48B 109.6 . .
C49 C48 H48B 109.6 . .
H48A C48 H48B 108.2 . .
C48 C49 C50 112.4(5) . .
C48 C49 H49A 109.1 . .
C50 C49 H49A 109.1 . .
C48 C49 H49B 109.1 . .
C50 C49 H49B 109.1 . .
H49A C49 H49B 107.9 . .
C49 C50 H50A 109.5 . .
C49 C50 H50B 109.5 . .
H50A C50 H50B 109.5 . .
C49 C50 H50C 109.5 . .
H50A C50 H50C 109.5 . .
H50B C50 H50C 109.5 . .
Zn1 C51 H51A 109.5 . .
Zn1 C51 H51B 109.5 . .
H51A C51 H51B 109.5 . .
Zn1 C51 H51C 109.5 . .
H51A C51 H51C 109.5 . .
H51B C51 H51C 109.5 . .
Zn2 C52 H52A 109.5 . .
Zn2 C52 H52B 109.5 . .
H52A C52 H52B 109.5 . .
Zn2 C52 H52C 109.5 . .
H52A C52 H52C 109.5 . .
H52B C52 H52C 109.5 . .
O5 C53 C54 120.1(4) . .
O5 C53 C58 119.1(4) . .
C54 C53 C58 120.8(4) . .
C55 C54 C53 118.6(4) . .
C55 C54 C71 118.8(4) . .
C53 C54 C71 122.3(4) . .
C54 C55 C56 122.3(4) . .
C54 C55 H55 118.8 . .
C56 C55 H55 118.8 . .
C57 C56 C55 117.0(4) . .
C57 C56 C59 119.4(4) . .
C55 C56 C59 123.6(4) . .
C58 C57 C56 123.3(4) . .
C58 C57 H57 118.3 . .
C56 C57 H57 118.3 . .
C57 C58 C53 117.9(4) . .
C57 C58 C63 118.8(4) . 2
C53 C58 C63 122.9(4) . 2
C56 C59 C61 112.6(4) . .
C56 C59 C62 109.4(4) . .
C61 C59 C62 108.7(4) . .
C56 C59 C60 109.1(4) . .
C61 C59 C60 107.7(4) . .
C62 C59 C60 109.3(4) . .
C59 C60 H60A 109.5 . .
C59 C60 H60B 109.5 . .
H60A C60 H60B 109.5 . .
C59 C60 H60C 109.5 . .
H60A C60 H60C 109.5 . .
H60B C60 H60C 109.5 . .
C59 C61 H61A 109.5 . .
C59 C61 H61B 109.5 . .
H61A C61 H61B 109.5 . .
C59 C61 H61C 109.5 . .
H61A C61 H61C 109.5 . .
H61B C61 H61C 109.5 . .
C59 C62 H62A 109.5 . .
C59 C62 H62B 109.5 . .
H62A C62 H62B 109.5 . .
C59 C62 H62C 109.5 . .
H62A C62 H62C 109.5 . .
H62B C62 H62C 109.5 . .
C58 C63 C64 120.8(4) 2 .
C58 C63 H63A 107.1 2 .
C64 C63 H63A 107.1 . .
C58 C63 H63B 107.1 2 .
C64 C63 H63B 107.1 . .
H63A C63 H63B 106.8 . .
C74 C64 C65 116.2(4) . .
C74 C64 C63 123.7(5) . .
C65 C64 C63 120.0(5) . .
C64 C65 C66 122.7(5) . .
C64 C65 H65 118.7 . .
C66 C65 H65 118.7 . .
C73 C66 C65 116.6(4) . .
C73 C66 C67 120.5(4) . .
C65 C66 C67 122.8(4) . .
C66 C67 C69 109.3(4) . .
C66 C67 C68 112.3(4) . .
C69 C67 C68 107.4(5) . .
C66 C67 C70 110.6(4) . .
C69 C67 C70 108.3(5) . .
C68 C67 C70 108.8(5) . .
C67 C68 H68A 109.5 . .
C67 C68 H68B 109.5 . .
H68A C68 H68B 109.5 . .
C67 C68 H68C 109.5 . .
H68A C68 H68C 109.5 . .
H68B C68 H68C 109.5 . .
C67 C69 H69A 109.5 . .
C67 C69 H69B 109.5 . .
H69A C69 H69B 109.5 . .
C67 C69 H69C 109.5 . .
H69A C69 H69C 109.5 . .
H69B C69 H69C 109.5 . .
C67 C70 H70A 109.5 . .
C67 C70 H70B 109.5 . .
H70A C70 H70B 109.5 . .
C67 C70 H70C 109.5 . .
H70A C70 H70C 109.5 . .
H70B C70 H70C 109.5 . .
C72 C71 C54 121.6(4) . .
C72 C71 H71A 106.9 . .
C54 C71 H71A 106.9 . .
C72 C71 H71B 106.9 . .
C54 C71 H71B 106.9 . .
H71A C71 H71B 106.7 . .
C74 C72 C73 116.3(5) . .
C74 C72 C71 123.6(5) . .
C73 C72 C71 119.9(5) . .
C66 C73 C72 123.0(5) . .
C66 C73 H73 118.5 . .
C72 C73 H73 118.5 . .
C72 C74 C64 124.5(5) . .
C72 C74 O6 116.9(4) . .
C64 C74 O6 118.6(4) . .
O6 C75 C76 116.1(6) . .
O6 C75 H75A 108.3 . .
C76 C75 H75A 108.3 . .
O6 C75 H75B 108.3 . .
C76 C75 H75B 108.3 . .
H75A C75 H75B 107.4 . .
C75 C76 C77 114.3(6) . .
C75 C76 H76A 108.7 . .
C77 C76 H76A 108.7 . .
C75 C76 H76B 108.7 . .
C77 C76 H76B 108.7 . .
H76A C76 H76B 107.6 . .
C76 C77 H77A 109.5 . .
C76 C77 H77B 109.5 . .
H77A C77 H77B 109.5 . .
C76 C77 H77C 109.5 . .
H77A C77 H77C 109.5 . .
H77B C77 H77C 109.5 . .
Zn3 C78 H78A 109.5 . .
Zn3 C78 H78B 109.5 . .
H78A C78 H78B 109.5 . .
Zn3 C78 H78C 109.5 . .
H78A C78 H78C 109.5 . .
H78B C78 H78C 109.5 . .
C23 O1 Zn1 114.4(3) . .
C23 O1 Zn2 144.1(3) . .
Zn1 O1 Zn2 101.26(14) . .
C9 O2 Zn1 116.3(3) . .
C9 O2 Zn2 142.5(3) . .
Zn1 O2 Zn2 101.12(13) . .
C1 O3 C48 111.8(4) . .
C16 O4 C45 113.4(4) . .
C16 O4 Zn2 113.2(2) . .
C45 O4 Zn2 132.3(4) . .
C53 O5 Zn3 128.8(3) . .
C53 O5 Zn3 126.7(3) . 2
Zn3 O5 Zn3 104.49(16) . 2
C74 O6 C75 116.7(4) . .
C74 O6 Zn3 110.9(3) . .
C75 O6 Zn3 129.1(3) . .
C51 Zn1 O2 141.45(19) . .
C51 Zn1 O1 139.59(19) . .
O2 Zn1 O1 78.95(13) . .
C51 Zn1 Zn2 176.98(14) . .
O2 Zn1 Zn2 39.61(9) . .
O1 Zn1 Zn2 39.44(9) . .
C52 Zn2 O1 139.96(19) . .
C52 Zn2 O2 141.36(19) . .
O1 Zn2 O2 78.47(13) . .
C52 Zn2 O4 100.45(18) . .
O1 Zn2 O4 84.75(12) . .
O2 Zn2 O4 84.04(12) . .
C52 Zn2 Zn1 178.77(18) . .
O1 Zn2 Zn1 39.30(9) . .
O2 Zn2 Zn1 39.27(9) . .
O4 Zn2 Zn1 80.58(9) . .
C78 Zn3 O5 146.3(2) . .
C78 Zn3 O5 135.8(2) . 2
O5 Zn3 O5 75.51(16) . 2
C78 Zn3 O6 102.3(2) . .
O5 Zn3 O6 86.70(13) . .
O5 Zn3 O6 90.36(14) 2 .
C78 Zn3 Zn3 168.47(18) . 2
O5 Zn3 Zn3 37.80(11) . 2
O5 Zn3 Zn3 37.71(11) 2 2
O6 Zn3 Zn3 88.14(9) . 2

loop_
_geom_bond_atom_site_label_1
_geom_bond_atom_site_label_2
_geom_bond_distance
_geom_bond_site_symmetry_2
C1 C2 1.395(6) .
C1 C6 1.403(7) .
C1 O3 1.406(6) .
C2 C3 1.390(8) .
C2 C28 1.511(6) .
C3 C4 1.398(7) .
C3 H3 0.9500 .
C4 C5 1.405(7) .
C4 C29 1.521(7) .
C5 C6 1.388(7) .
C5 H5 0.9500 .
C6 C7 1.508(6) .
C7 C8 1.519(6) .
C7 H7A 0.9900 .
C7 H7B 0.9900 .
C8 C13 1.391(7) .
C8 C9 1.415(6) .
C9 O2 1.357(5) .
C9 C10 1.392(6) .
C10 C11 1.388(7) .
C10 C14 1.523(6) .
C11 C12 1.395(6) .
C11 H11 0.9500 .
C12 C13 1.392(7) .
C12 C33 1.543(6) .
C13 H13 0.9500 .
C14 C15 1.535(6) .
C14 H14A 0.9900 .
C14 H14B 0.9900 .
C15 C20 1.380(7) .
C15 C16 1.402(7) .
C16 O4 1.397(6) .
C16 C17 1.402(6) .
C17 C18 1.400(7) .
C17 C21 1.526(7) .
C18 C19 1.383(7) .
C18 H18 0.9500 .
C19 C20 1.401(7) .
C19 C37 1.550(8) .
C20 H20 0.9500 .
C21 C22 1.526(6) .
C21 H21A 0.9900 .
C21 H21B 0.9900 .
C22 C27 1.397(6) .
C22 C23 1.401(6) .
C23 O1 1.357(5) .
C23 C24 1.397(6) .
C24 C25 1.393(6) .
C24 C28 1.527(6) .
C25 C26 1.392(6) .
C25 H25 0.9500 .
C26 C27 1.395(6) .
C26 C41 1.537(6) .
C27 H27 0.9500 .
C28 H28A 0.9900 .
C28 H28B 0.9900 .
C29 C30 1.526(8) .
C29 C32 1.534(7) .
C29 C31 1.543(7) .
C30 H30A 0.9800 .
C30 H30B 0.9800 .
C30 H30C 0.9800 .
C31 H31A 0.9800 .
C31 H31B 0.9800 .
C31 H31C 0.9800 .
C32 H32A 0.9800 .
C32 H32B 0.9800 .
C32 H32C 0.9800 .
C33 C34 1.521(8) .
C33 C36 1.532(9) .
C33 C35 1.532(8) .
C34 H34A 0.9800 .
C34 H34B 0.9800 .
C34 H34C 0.9800 .
C35 H35A 0.9800 .
C35 H35B 0.9800 .
C35 H35C 0.9800 .
C36 H36A 0.9800 .
C36 H36B 0.9800 .
C36 H36C 0.9800 .
C37 C38 1.523(8) .
C37 C40 1.539(7) .
C37 C39 1.554(8) .
C38 H38A 0.9800 .
C38 H38B 0.9800 .
C38 H38C 0.9800 .
C39 H39A 0.9800 .
C39 H39B 0.9800 .
C39 H39C 0.9800 .
C40 H40A 0.9800 .
C40 H40B 0.9800 .
C40 H40C 0.9800 .
C41 C43 1.508(8) .
C41 C42 1.510(7) .
C41 C44 1.522(8) .
C42 H42A 0.9800 .
C42 H42B 0.9800 .
C42 H42C 0.9800 .
C43 H43A 0.9800 .
C43 H43B 0.9800 .
C43 H43C 0.9800 .
C44 H44A 0.9800 .
C44 H44B 0.9800 .
C44 H44C 0.9800 .
C45 O4 1.441(6) .
C45 C46 1.501(11) .
C45 H45A 0.9900 .
C45 H45B 0.9900 .
C46 C47 1.516(12) .
C46 H46A 0.9900 .
C46 H46B 0.9900 .
C47 H47A 0.9800 .
C47 H47B 0.9800 .
C47 H47C 0.9800 .
C48 O3 1.450(6) .
C48 C49 1.495(9) .
C48 H48A 0.9900 .
C48 H48B 0.9900 .
C49 C50 1.519(8) .
C49 H49A 0.9900 .
C49 H49B 0.9900 .
C50 H50A 0.9800 .
C50 H50B 0.9800 .
C50 H50C 0.9800 .
C51 Zn1 1.942(5) .
C51 H51A 0.9800 .
C51 H51B 0.9800 .
C51 H51C 0.9800 .
C52 Zn2 1.955(5) .
C52 H52A 0.9800 .
C52 H52B 0.9800 .
C52 H52C 0.9800 .
C53 O5 1.344(6) .
C53 C54 1.404(6) .
C53 C58 1.406(6) .
C54 C55 1.393(6) .
C54 C71 1.529(6) .
C55 C56 1.396(6) .
C55 H55 0.9500 .
C56 C57 1.395(6) .
C56 C59 1.530(6) .
C57 C58 1.386(6) .
C57 H57 0.9500 .
C58 C63 1.515(6) 2
C59 C61 1.533(6) .
C59 C62 1.537(6) .
C59 C60 1.541(7) .
C60 H60A 0.9800 .
C60 H60B 0.9800 .
C60 H60C 0.9800 .
C61 H61A 0.9800 .
C61 H61B 0.9800 .
C61 H61C 0.9800 .
C62 H62A 0.9800 .
C62 H62B 0.9800 .
C62 H62C 0.9800 .
C63 C58 1.515(6) 2
C63 C64 1.520(7) .
C63 H63A 0.9900 .
C63 H63B 0.9900 .
C64 C74 1.383(7) .
C64 C65 1.398(7) .
C65 C66 1.407(7) .
C65 H65 0.9500 .
C66 C73 1.392(7) .
C66 C67 1.525(7) .
C67 C69 1.526(7) .
C67 C68 1.526(8) .
C67 C70 1.533(7) .
C68 H68A 0.9800 .
C68 H68B 0.9800 .
C68 H68C 0.9800 .
C69 H69A 0.9800 .
C69 H69B 0.9800 .
C69 H69C 0.9800 .
C70 H70A 0.9800 .
C70 H70B 0.9800 .
C70 H70C 0.9800 .
C71 C72 1.518(7) .
C71 H71A 0.9900 .
C71 H71B 0.9900 .
C72 C74 1.377(7) .
C72 C73 1.399(7) .
C73 H73 0.9500 .
C74 O6 1.425(6) .
C75 O6 1.432(6) .
C75 C76 1.450(9) .
C75 H75A 0.9900 .
C75 H75B 0.9900 .
C76 C77 1.502(9) .
C76 H76A 0.9900 .
C76 H76B 0.9900 .
C77 H77A 0.9800 .
C77 H77B 0.9800 .
C77 H77C 0.9800 .
C78 Zn3 1.941(6) .
C78 H78A 0.9800 .
C78 H78B 0.9800 .
C78 H78C 0.9800 .
O1 Zn1 1.972(3) .
O1 Zn2 1.978(3) .
O2 Zn1 1.970(3) .
O2 Zn2 1.984(3) .
O4 Zn2 2.360(3) .
O5 Zn3 1.981(4) .
O5 Zn3 1.985(4) 2
O6 Zn3 2.211(3) .
Zn1 Zn2 3.0538(8) .
Zn3 O5 1.985(4) 2
Zn3 Zn3 3.1355(14) 2

loop_
_geom_torsion_atom_site_label_1
_geom_torsion_atom_site_label_2
_geom_torsion_atom_site_label_3
_geom_torsion_atom_site_label_4
_geom_torsion
_geom_torsion_site_symmetry_1
_geom_torsion_site_symmetry_4
C6 C1 C2 C3 6.7(6) . .
O3 C1 C2 C3 -176.3(4) . .
C6 C1 C2 C28 -172.2(4) . .
O3 C1 C2 C28 4.8(6) . .
C1 C2 C3 C4 -2.5(6) . .
C28 C2 C3 C4 176.5(4) . .
C2 C3 C4 C5 -2.7(6) . .
C2 C3 C4 C29 175.4(4) . .
C3 C4 C5 C6 3.9(6) . .
C29 C4 C5 C6 -174.1(4) . .
C4 C5 C6 C1 0.0(6) . .
C4 C5 C6 C7 -179.7(4) . .
C2 C1 C6 C5 -5.5(6) . .
O3 C1 C6 C5 177.5(4) . .
C2 C1 C6 C7 174.1(4) . .
O3 C1 C6 C7 -2.9(6) . .
C5 C6 C7 C8 72.2(6) . .
C1 C6 C7 C8 -107.5(5) . .
C6 C7 C8 C13 -132.8(5) . .
C6 C7 C8 C9 54.2(6) . .
C13 C8 C9 O2 -178.2(4) . .
C7 C8 C9 O2 -5.0(7) . .
C13 C8 C9 C10 3.6(7) . .
C7 C8 C9 C10 176.8(4) . .
O2 C9 C10 C11 178.2(4) . .
C8 C9 C10 C11 -3.7(7) . .
O2 C9 C10 C14 6.7(7) . .
C8 C9 C10 C14 -175.2(4) . .
C9 C10 C11 C12 0.7(7) . .
C14 C10 C11 C12 172.2(5) . .
C10 C11 C12 C13 2.2(7) . .
C10 C11 C12 C33 -172.5(5) . .
C9 C8 C13 C12 -0.6(7) . .
C7 C8 C13 C12 -173.9(5) . .
C11 C12 C13 C8 -2.2(7) . .
C33 C12 C13 C8 172.4(5) . .
C11 C10 C14 C15 133.6(5) . .
C9 C10 C14 C15 -55.0(6) . .
C10 C14 C15 C20 -77.0(6) . .
C10 C14 C15 C16 102.8(5) . .
C20 C15 C16 O4 -176.6(4) . .
C14 C15 C16 O4 3.5(6) . .
C20 C15 C16 C17 8.5(6) . .
C14 C15 C16 C17 -171.4(4) . .
O4 C16 C17 C18 177.1(4) . .
C15 C16 C17 C18 -8.0(6) . .
O4 C16 C17 C21 -1.0(6) . .
C15 C16 C17 C21 173.9(4) . .
C16 C17 C18 C19 2.4(6) . .
C21 C17 C18 C19 -179.6(4) . .
C17 C18 C19 C20 2.4(7) . .
C17 C18 C19 C37 -176.0(4) . .
C16 C15 C20 C19 -3.4(6) . .
C14 C15 C20 C19 176.4(4) . .
C18 C19 C20 C15 -1.9(7) . .
C37 C19 C20 C15 176.6(4) . .
C18 C17 C21 C22 75.9(5) . .
C16 C17 C21 C22 -106.1(5) . .
C17 C21 C22 C27 -130.2(5) . .
C17 C21 C22 C23 56.1(6) . .
C27 C22 C23 O1 -179.3(4) . .
C21 C22 C23 O1 -5.4(7) . .
C27 C22 C23 C24 2.5(7) . .
C21 C22 C23 C24 176.3(4) . .
O1 C23 C24 C25 -179.3(4) . .
C22 C23 C24 C25 -1.0(7) . .
O1 C23 C24 C28 6.2(7) . .
C22 C23 C24 C28 -175.5(4) . .
C23 C24 C25 C26 -1.8(7) . .
C28 C24 C25 C26 172.7(5) . .
C24 C25 C26 C27 3.1(7) . .
C24 C25 C26 C41 -172.8(5) . .
C25 C26 C27 C22 -1.5(7) . .
C41 C26 C27 C22 174.4(5) . .
C23 C22 C27 C26 -1.2(7) . .
C21 C22 C27 C26 -175.0(5) . .
C3 C2 C28 C24 -73.2(6) . .
C1 C2 C28 C24 105.7(5) . .
C25 C24 C28 C2 130.0(5) . .
C23 C24 C28 C2 -55.6(6) . .
C3 C4 C29 C30 149.4(5) . .
C5 C4 C29 C30 -32.6(6) . .
C3 C4 C29 C32 27.8(6) . .
C5 C4 C29 C32 -154.2(4) . .
C3 C4 C29 C31 -91.3(5) . .
C5 C4 C29 C31 86.6(5) . .
C13 C12 C33 C34 148.3(6) . .
C11 C12 C33 C34 -37.3(7) . .
C13 C12 C33 C36 -91.2(6) . .
C11 C12 C33 C36 83.2(6) . .
C13 C12 C33 C35 27.9(7) . .
C11 C12 C33 C35 -157.6(5) . .
C18 C19 C37 C38 -15.7(7) . .
C20 C19 C37 C38 165.9(5) . .
C18 C19 C37 C40 104.5(6) . .
C20 C19 C37 C40 -73.9(6) . .
C18 C19 C37 C39 -136.8(5) . .
C20 C19 C37 C39 44.8(7) . .
C25 C26 C41 C43 -16.9(8) . .
C27 C26 C41 C43 167.4(6) . .
C25 C26 C41 C42 -138.2(6) . .
C27 C26 C41 C42 46.1(7) . .
C25 C26 C41 C44 102.6(6) . .
C27 C26 C41 C44 -73.2(6) . .
O4 C45 C46 C47 -162.3(7) . .
O3 C48 C49 C50 -177.1(5) . .
O5 C53 C54 C55 -179.5(4) . .
C58 C53 C54 C55 -1.0(7) . .
O5 C53 C54 C71 6.6(7) . .
C58 C53 C54 C71 -174.8(4) . .
C53 C54 C55 C56 -1.0(6) . .
C71 C54 C55 C56 173.1(4) . .
C54 C55 C56 C57 1.1(6) . .
C54 C55 C56 C59 -179.1(4) . .
C55 C56 C57 C58 0.8(6) . .
C59 C56 C57 C58 -179.0(4) . .
C56 C57 C58 C53 -2.6(6) . .
C56 C57 C58 C63 170.5(4) . 2
O5 C53 C58 C57 -178.8(4) . .
C54 C53 C58 C57 2.7(7) . .
O5 C53 C58 C63 8.3(7) . 2
C54 C53 C58 C63 -170.2(4) . 2
C57 C56 C59 C61 178.0(4) . .
C55 C56 C59 C61 -1.8(6) . .
C57 C56 C59 C62 -61.0(6) . .
C55 C56 C59 C62 119.2(5) . .
C57 C56 C59 C60 58.5(5) . .
C55 C56 C59 C60 -121.3(5) . .
C58 C63 C64 C74 -96.9(6) 2 .
C58 C63 C64 C65 87.9(6) 2 .
C74 C64 C65 C66 1.8(7) . .
C63 C64 C65 C66 177.3(4) . .
C64 C65 C66 C73 4.5(7) . .
C64 C65 C66 C67 -171.2(4) . .
C73 C66 C67 C69 -54.9(6) . .
C65 C66 C67 C69 120.5(5) . .
C73 C66 C67 C68 -174.0(5) . .
C65 C66 C67 C68 1.5(7) . .
C73 C66 C67 C70 64.3(6) . .
C65 C66 C67 C70 -120.3(5) . .
C55 C54 C71 C72 147.9(5) . .
C53 C54 C71 C72 -38.2(7) . .
C54 C71 C72 C74 92.9(6) . .
C54 C71 C72 C73 -92.1(6) . .
C65 C66 C73 C72 -4.3(7) . .
C67 C66 C73 C72 171.4(4) . .
C74 C72 C73 C66 -2.1(7) . .
C71 C72 C73 C66 -177.4(4) . .
C73 C72 C74 C64 9.2(7) . .
C71 C72 C74 C64 -175.6(4) . .
C73 C72 C74 O6 -174.3(4) . .
C71 C72 C74 O6 0.8(7) . .
C65 C64 C74 C72 -9.0(7) . .
C63 C64 C74 C72 175.6(4) . .
C65 C64 C74 O6 174.5(4) . .
C63 C64 C74 O6 -0.8(7) . .
O6 C75 C76 C77 -172.2(5) . .
C24 C23 O1 Zn1 90.4(4) . .
C22 C23 O1 Zn1 -87.8(4) . .
C24 C23 O1 Zn2 -96.2(5) . .
C22 C23 O1 Zn2 85.5(6) . .
C10 C9 O2 Zn1 88.2(5) . .
C8 C9 O2 Zn1 -90.0(4) . .
C10 C9 O2 Zn2 -87.5(6) . .
C8 C9 O2 Zn2 94.3(5) . .
C2 C1 O3 C48 90.7(5) . .
C6 C1 O3 C48 -92.2(5) . .
C49 C48 O3 C1 -178.8(5) . .
C15 C16 O4 C45 81.6(5) . .
C17 C16 O4 C45 -103.4(5) . .
C15 C16 O4 Zn2 -87.8(4) . .
C17 C16 O4 Zn2 87.2(4) . .
C46 C45 O4 C16 67.6(8) . .
C46 C45 O4 Zn2 -125.6(7) . .
C54 C53 O5 Zn3 -90.7(5) . .
C58 C53 O5 Zn3 90.8(5) . .
C54 C53 O5 Zn3 90.8(5) . 2
C58 C53 O5 Zn3 -87.7(5) . 2
C72 C74 O6 C75 107.0(5) . .
C64 C74 O6 C75 -76.4(6) . .
C72 C74 O6 Zn3 -91.5(4) . .
C64 C74 O6 Zn3 85.2(4) . .
C76 C75 O6 C74 -107.8(6) . .
C76 C75 O6 Zn3 94.7(6) . .

loop_
_platon_squeeze_void_nr
_platon_squeeze_void_average_x
_platon_squeeze_void_average_y
_platon_squeeze_void_average_z
_platon_squeeze_void_volume
_platon_squeeze_void_count_electrons
_platon_squeeze_void_content
1 0.500 0.500 0.000 205 30 ' '
2 0.235 0.609 0.795 12 2 ' '
3 0.765 0.390 0.205 12 2 ' '
